data_4300138
loop_
_publ_author_name
'Christopher G. Pernin'
'James A. Ibers'

_publ_section_title
;
Syntheses, Structures, and Properties of the Bis(cyclopentadienyl)
Rare-Earth Imidodiphosphinochalcogenido Compounds Cp2Ln[N(QPPh2)2] (Ln =
La, Gd, Er, or Yb for Q = Se; Ln = Yb for Q = S)
;
_journal_name_full 'Inorganic Chemistry'
_journal_page_first 1216
_journal_page_last 1221
_journal_volume 39
_journal_year 2000
_chemical_formula_sum 'C34 H30 Er N P2 Se2'
_chemical_formula_weight 839.71
_space_group_IT_number 2
_symmetry_cell_setting triclinic
_symmetry_space_group_name_Hall '-P 1'
_symmetry_space_group_name_H-M 'P -1'
_atom_sites_solution_hydrogens geom
_atom_sites_solution_primary direct
_atom_sites_solution_secondary difmap
_audit_creation_method SHELXL-97
_cell_angle_alpha 88.230(4)
_cell_angle_beta 87.487(4)
_cell_angle_gamma 69.107(4)
_cell_formula_units_Z 2
_cell_length_a 9.704(2)
_cell_length_b 12.222(3)
_cell_length_c 13.980(4)
_cell_measurement_reflns_used 8192
_cell_measurement_temperature 153(2)
_cell_volume 1547.3(7)
_computing_cell_refinement 'SAINT- PLUS (Bruker, 1999)'
_computing_data_collection 'SMART (Bruker, 1999)'
_computing_data_reduction 'SAINT- PLUS (Bruker, 1999)'
_computing_molecular_graphics 'SHEXTL (Bruker, 1999)'
_computing_structure_refinement 'SHELXL-97 (Sheldrick, 1997)'
_computing_structure_solution 'SHELXS-97 (Sheldrick, 1990)'
_diffrn_ambient_temperature 153(2)
_diffrn_measured_fraction_theta_full 0.932
_diffrn_measured_fraction_theta_max 0.932
_diffrn_measurement_device_type 'SMART-1000 CCD Diffractometer'
_diffrn_radiation_monochromator graphite
_diffrn_radiation_source 'fine-focus sealed tube'
_diffrn_radiation_type MoK\a
_diffrn_radiation_wavelength 0.71073
_diffrn_reflns_av_R_equivalents 0.0317
_diffrn_reflns_av_sigmaI/netI 0.0320
_diffrn_reflns_limit_h_max 12
_diffrn_reflns_limit_h_min -12
_diffrn_reflns_limit_k_max 15
_diffrn_reflns_limit_k_min -15
_diffrn_reflns_limit_l_max 18
_diffrn_reflns_limit_l_min -18
_diffrn_reflns_number 18548
_diffrn_reflns_theta_full 28.42
_diffrn_reflns_theta_max 28.42
_diffrn_reflns_theta_min 1.46
_diffrn_standards_decay_% <2%
_exptl_absorpt_coefficient_mu 5.192
_exptl_absorpt_correction_T_max 0.81
_exptl_absorpt_correction_T_min 0.23
_exptl_absorpt_correction_type 'numerical, face-indexed'
_exptl_crystal_density_diffrn 1.802
_exptl_crystal_density_method 'not measured'
_exptl_crystal_F_000 814
_exptl_crystal_size_max 0.30mm
_exptl_crystal_size_min 0.04mm
_refine_diff_density_max 1.974
_refine_diff_density_min -1.066
_refine_diff_density_rms 0.122
_refine_ls_extinction_method none
_refine_ls_goodness_of_fit_ref 1.083
_refine_ls_hydrogen_treatment mixed
_refine_ls_matrix_type full
_refine_ls_number_parameters 361
_refine_ls_number_reflns 7242
_refine_ls_number_restraints 0
_refine_ls_restrained_S_all 1.083
_refine_ls_R_factor_all 0.0327
_refine_ls_R_factor_gt 0.0278
_refine_ls_shift/su_max 0.036
_refine_ls_shift/su_mean 0.006
_refine_ls_structure_factor_coef Fsqd
_refine_ls_weighting_details
; calc 
 [1.00000+0.00000exp(0.00(sin\q/\l)^2^)]/ 
   [\s^2^(Fo^2^)+0.0000+0.0000*P+(0.0400P)^2^+0.0000sin\q/\l] 
 where P = 1.00000Fo^2^ + 0.00000Fc^2^ 
;
_refine_ls_weighting_scheme calc
_refine_ls_wR_factor_gt 0.0686
_refine_ls_wR_factor_ref 0.0704
_reflns_number_gt 6377
_reflns_number_total 7242
_reflns_threshold_expression >2sigma(I)
_cod_original_cell_volume 1547.4(7)
_cod_database_code 4300138

loop_
_symmetry_equiv_pos_as_xyz
'x, y, z'
'-x, -y, -z'

loop_
_atom_site_label
_atom_site_type_symbol
_atom_site_fract_x
_atom_site_fract_y
_atom_site_fract_z
_atom_site_U_iso_or_equiv
_atom_site_adp_type
_atom_site_occupancy
_atom_site_symmetry_multiplicity
_atom_site_calc_flag
_atom_site_refinement_flags
_atom_site_disorder_assembly
_atom_site_disorder_group
Er1 Er 0.788803(13) 0.823384(10) 0.638644(9) 0.02051(5) Uani 1 1 d . . .
Se1 Se 0.98517(3) 0.64418(3) 0.77647(2) 0.02596(8) Uani 1 1 d . . .
Se2 Se 0.47617(3) 0.86513(3) 0.58411(2) 0.02696(8) Uani 1 1 d . . .
P1 P 0.77578(8) 0.63195(6) 0.81505(5) 0.01923(15) Uani 1 1 d . . .
P2 P 0.49921(8) 0.74024(6) 0.69910(5) 0.02022(15) Uani 1 1 d . . .
N1 N 0.6640(3) 0.7151(2) 0.73672(17) 0.0199(5) Uani 1 1 d . . .
C1 C 0.8597(4) 0.6844(3) 0.4867(2) 0.0388(8) Uani 1 1 d . . .
H1A H 0.8178 0.6252 0.4853 0.047 Uiso 1 1 calc R . .
C2 C 0.7989(4) 0.7987(3) 0.4492(2) 0.0391(9) Uani 1 1 d . . .
H2A H 0.7079 0.8305 0.4178 0.047 Uiso 1 1 calc R . .
C3 C 0.8944(4) 0.8576(3) 0.4661(3) 0.0390(9) Uani 1 1 d . . .
H3A H 0.8804 0.9361 0.4474 0.047 Uiso 1 1 calc R . .
C4 C 1.0143(4) 0.7813(3) 0.5151(2) 0.0371(8) Uani 1 1 d . . .
H4A H 1.0950 0.7994 0.5369 0.045 Uiso 1 1 calc R . .
C5 C 0.9945(4) 0.6741(3) 0.5266(2) 0.0383(8) Uani 1 1 d . . .
H5A H 1.0608 0.6057 0.5563 0.046 Uiso 1 1 calc R . .
C6 C 0.6683(4) 1.0506(3) 0.6655(3) 0.0386(8) Uani 1 1 d . . .
H6A H 0.5890 1.0920 0.6255 0.046 Uiso 1 1 calc R . .
C7 C 0.8156(5) 1.0300(3) 0.6454(3) 0.0480(11) Uani 1 1 d . . .
H7A H 0.8557 1.0555 0.5897 0.058 Uiso 1 1 calc R . .
C8 C 0.8956(4) 0.9649(3) 0.7215(4) 0.0501(11) Uani 1 1 d . . .
H8A H 0.9999 0.9370 0.7259 0.060 Uiso 1 1 calc R . .
C9 C 0.7957(4) 0.9477(3) 0.7902(3) 0.0365(8) Uani 1 1 d . . .
H9A H 0.8195 0.9077 0.8499 0.044 Uiso 1 1 calc R . .
C10 C 0.6560(4) 1.0000(3) 0.7549(2) 0.0329(7) Uani 1 1 d . . .
H10A H 0.5666 1.0012 0.7862 0.039 Uiso 1 1 calc R . .
C11 C 0.7810(3) 0.4828(3) 0.8162(2) 0.0244(6) Uani 1 1 d . . .
C12 C 0.6642(4) 0.4572(3) 0.8613(2) 0.0317(7) Uani 1 1 d . . .
H12A H 0.5899 0.5160 0.8968 0.038 Uiso 1 1 calc R . .
C13 C 0.6560(5) 0.3470(3) 0.8545(3) 0.0420(9) Uani 1 1 d . . .
H13A H 0.5755 0.3306 0.8844 0.050 Uiso 1 1 calc R . .
C14 C 0.7647(5) 0.2610(3) 0.8042(3) 0.0461(10) Uani 1 1 d . . .
H14A H 0.7588 0.1854 0.7995 0.055 Uiso 1 1 calc R . .
C15 C 0.8824(5) 0.2842(3) 0.7607(3) 0.0438(10) Uani 1 1 d . . .
H15A H 0.9577 0.2243 0.7269 0.053 Uiso 1 1 calc R . .
C16 C 0.8908(4) 0.3954(3) 0.7662(2) 0.0313(7) Uani 1 1 d . . .
H16A H 0.9713 0.4114 0.7359 0.038 Uiso 1 1 calc R . .
C17 C 0.7188(3) 0.6820(3) 0.9364(2) 0.0228(6) Uani 1 1 d . . .
C18 C 0.6163(3) 0.7933(3) 0.9551(2) 0.0249(6) Uani 1 1 d . . .
H18A H 0.5696 0.8431 0.9034 0.030 Uiso 1 1 calc R . .
C19 C 0.5817(4) 0.8323(3) 1.0484(2) 0.0312(7) Uani 1 1 d . . .
H19A H 0.5119 0.9084 1.0603 0.037 Uiso 1 1 calc R . .
C20 C 0.6487(4) 0.7604(3) 1.1239(2) 0.0355(8) Uani 1 1 d . . .
H20A H 0.6248 0.7871 1.1877 0.043 Uiso 1 1 calc R . .
C21 C 0.7511(4) 0.6490(3) 1.1068(2) 0.0366(8) Uani 1 1 d . . .
H21A H 0.7971 0.5998 1.1589 0.044 Uiso 1 1 calc R . .
C22 C 0.7862(4) 0.6095(3) 1.0135(2) 0.0297(7) Uani 1 1 d . . .
H22A H 0.8560 0.5333 1.0020 0.036 Uiso 1 1 calc R . .
C23 C 0.4837(3) 0.6054(3) 0.6613(2) 0.0214(6) Uani 1 1 d . . .
C24 C 0.3498(3) 0.5859(3) 0.6688(2) 0.0241(6) Uani 1 1 d . . .
H24A H 0.2627 0.6459 0.6916 0.029 Uiso 1 1 calc R . .
C25 C 0.3444(3) 0.4787(3) 0.6429(2) 0.0276(7) Uani 1 1 d . . .
H25A H 0.2538 0.4652 0.6491 0.033 Uiso 1 1 calc R . .
C26 C 0.4700(4) 0.3914(3) 0.6081(2) 0.0297(7) Uani 1 1 d . . .
H26A H 0.4659 0.3177 0.5921 0.036 Uiso 1 1 calc R . .
C27 C 0.6015(3) 0.4109(3) 0.5966(2) 0.0278(7) Uani 1 1 d . . .
H27A H 0.6868 0.3518 0.5706 0.033 Uiso 1 1 calc R . .
C28 C 0.6086(3) 0.5175(3) 0.6232(2) 0.0237(6) Uani 1 1 d . . .
H28A H 0.6992 0.5308 0.6153 0.028 Uiso 1 1 calc R . .
C29 C 0.3584(3) 0.7992(3) 0.7934(2) 0.0270(7) Uani 1 1 d . . .
C30 C 0.3002(4) 0.9201(3) 0.8062(3) 0.0363(8) Uani 1 1 d . . .
H30A H 0.3229 0.9713 0.7609 0.044 Uiso 1 1 calc R . .
C31 C 0.2077(4) 0.9657(4) 0.8867(3) 0.0491(10) Uani 1 1 d . . .
H31A H 0.1699 1.0478 0.8968 0.059 Uiso 1 1 calc R . .
C32 C 0.1720(4) 0.8918(4) 0.9507(3) 0.0547(12) Uani 1 1 d . . .
H32A H 0.1110 0.9231 1.0056 0.066 Uiso 1 1 calc R . .
C33 C 0.2232(4) 0.7727(4) 0.9363(3) 0.0463(10) Uani 1 1 d . . .
H33A H 0.1935 0.7230 0.9794 0.056 Uiso 1 1 calc R . .
C34 C 0.3185(4) 0.7254(3) 0.8589(2) 0.0330(7) Uani 1 1 d . . .
H34A H 0.3566 0.6431 0.8503 0.040 Uiso 1 1 calc R . .

loop_
_atom_site_aniso_label
_atom_site_aniso_U_11
_atom_site_aniso_U_22
_atom_site_aniso_U_33
_atom_site_aniso_U_23
_atom_site_aniso_U_13
_atom_site_aniso_U_12
Er1 0.02080(8) 0.01842(8) 0.02231(8) -0.00145(5) 0.00096(5) -0.00707(5)
Se1 0.01647(14) 0.02744(16) 0.03240(18) 0.00370(13) -0.00133(12) -0.00617(12)
Se2 0.02556(16) 0.02481(16) 0.02867(17) 0.00439(13) -0.00684(12) -0.00642(13)
P1 0.0182(3) 0.0172(3) 0.0219(4) -0.0009(3) -0.0016(3) -0.0057(3)
P2 0.0164(3) 0.0210(4) 0.0225(4) -0.0032(3) -0.0007(3) -0.0055(3)
N1 0.0169(11) 0.0209(12) 0.0214(12) 0.0008(10) -0.0034(9) -0.0059(10)
C1 0.052(2) 0.041(2) 0.0278(18) -0.0128(15) 0.0076(16) -0.0223(18)
C2 0.0330(18) 0.051(2) 0.0233(17) -0.0023(15) 0.0002(14) -0.0029(16)
C3 0.046(2) 0.0326(18) 0.0324(19) 0.0027(15) 0.0152(16) -0.0091(16)
C4 0.0279(17) 0.052(2) 0.0332(19) -0.0098(16) 0.0112(14) -0.0167(16)
C5 0.0381(19) 0.0337(18) 0.0277(18) -0.0040(14) 0.0076(15) 0.0052(15)
C6 0.056(2) 0.0215(16) 0.037(2) -0.0023(14) -0.0096(17) -0.0104(16)
C7 0.088(3) 0.034(2) 0.037(2) -0.0095(16) 0.019(2) -0.042(2)
C8 0.0305(19) 0.037(2) 0.088(3) -0.029(2) -0.001(2) -0.0166(16)
C9 0.057(2) 0.0227(16) 0.0309(18) -0.0047(14) -0.0136(16) -0.0137(16)
C10 0.0376(18) 0.0251(16) 0.0360(18) -0.0124(14) 0.0075(15) -0.0111(14)
C11 0.0281(15) 0.0184(14) 0.0279(16) 0.0022(12) -0.0086(12) -0.0092(12)
C12 0.0359(18) 0.0291(17) 0.0317(18) 0.0023(14) -0.0053(14) -0.0134(14)
C13 0.056(2) 0.038(2) 0.042(2) 0.0121(17) -0.0155(18) -0.0290(19)
C14 0.077(3) 0.0240(17) 0.043(2) 0.0046(16) -0.021(2) -0.0228(19)
C15 0.062(3) 0.0224(16) 0.039(2) -0.0062(15) -0.0164(18) -0.0026(17)
C16 0.0341(17) 0.0241(16) 0.0328(18) -0.0043(13) -0.0068(14) -0.0060(14)
C17 0.0221(14) 0.0242(15) 0.0243(15) -0.0007(12) -0.0005(12) -0.0110(12)
C18 0.0279(15) 0.0219(14) 0.0240(15) -0.0015(12) -0.0012(12) -0.0076(12)
C19 0.0367(18) 0.0256(16) 0.0282(17) -0.0044(13) 0.0019(14) -0.0073(14)
C20 0.042(2) 0.0385(19) 0.0229(16) -0.0051(14) 0.0012(14) -0.0101(16)
C21 0.0400(19) 0.0389(19) 0.0260(17) 0.0044(15) -0.0061(14) -0.0078(16)
C22 0.0287(16) 0.0280(16) 0.0288(17) -0.0014(13) -0.0012(13) -0.0054(13)
C23 0.0209(14) 0.0238(14) 0.0200(14) -0.0003(11) -0.0034(11) -0.0083(12)
C24 0.0217(14) 0.0257(15) 0.0256(15) -0.0028(12) -0.0021(12) -0.0089(12)
C25 0.0276(16) 0.0316(17) 0.0285(16) -0.0001(13) -0.0029(13) -0.0162(14)
C26 0.0374(18) 0.0257(15) 0.0296(17) -0.0021(13) -0.0080(14) -0.0147(14)
C27 0.0293(16) 0.0274(16) 0.0224(15) -0.0037(12) -0.0020(12) -0.0045(13)
C28 0.0217(14) 0.0291(15) 0.0203(14) -0.0011(12) -0.0010(11) -0.0091(12)
C29 0.0169(14) 0.0337(17) 0.0274(16) -0.0068(13) -0.0021(12) -0.0046(12)
C30 0.0244(16) 0.0360(19) 0.045(2) -0.0135(16) 0.0008(14) -0.0061(14)
C31 0.034(2) 0.046(2) 0.056(3) -0.024(2) 0.0027(18) 0.0005(18)
C32 0.0295(19) 0.080(3) 0.041(2) -0.016(2) 0.0086(17) -0.002(2)
C33 0.0346(19) 0.071(3) 0.0283(19) -0.0011(18) 0.0034(15) -0.0127(19)
C34 0.0273(16) 0.043(2) 0.0301(17) -0.0017(15) -0.0017(13) -0.0140(15)

loop_
_atom_type_symbol
_atom_type_description
_atom_type_scat_dispersion_real
_atom_type_scat_dispersion_imag
_atom_type_scat_source
C C 0.0033 0.0016 'International Tables Vol C Tables 4.2.6.8 and 6.1.1.4'
H H 0.0000 0.0000 'International Tables Vol C Tables 4.2.6.8 and 6.1.1.4'
N N 0.0061 0.0033 'International Tables Vol C Tables 4.2.6.8 and 6.1.1.4'
P P 0.1023 0.0942 'International Tables Vol C Tables 4.2.6.8 and 6.1.1.4'
Se Se -0.0929 2.2259 'International Tables Vol C Tables 4.2.6.8 and 6.1.1.4'
Er Er -0.2586 4.9576 'International Tables Vol C Tables 4.2.6.8 and 6.1.1.4'

loop_
_geom_angle_atom_site_label_1
_geom_angle_atom_site_label_2
_geom_angle_atom_site_label_3
_geom_angle
_geom_angle_site_symmetry_1
_geom_angle_site_symmetry_3
_geom_angle_publ_flag
N1 Er1 Se2 65.40(6) . . ?
N1 Er1 Se1 65.16(6) . . ?
Se2 Er1 Se1 129.944(12) . . ?
N1 Er1 P1 26.94(6) . . ?
Se2 Er1 P1 92.317(16) . . ?
Se1 Er1 P1 38.427(17) . . ?
N1 Er1 P2 26.76(6) . . ?
Se2 Er1 P2 38.657(18) . . ?
Se1 Er1 P2 91.57(2) . . ?
P1 Er1 P2 53.662(19) . . ?
P1 Se1 Er1 79.41(3) . . ?
P2 Se2 Er1 79.77(2) . . ?
N1 P1 C11 112.87(13) . . ?
N1 P1 C17 111.71(13) . . ?
C11 P1 C17 104.77(14) . . ?
N1 P1 Se1 104.58(9) . . ?
C11 P1 Se1 112.37(10) . . ?
C17 P1 Se1 110.71(10) . . ?
N1 P1 Er1 42.82(9) . . ?
C11 P1 Er1 133.63(10) . . ?
C17 P1 Er1 120.49(10) . . ?
Se1 P1 Er1 62.16(2) . . ?
N1 P2 C23 109.90(13) . . ?
N1 P2 C29 111.64(13) . . ?
C23 P2 C29 107.15(14) . . ?
N1 P2 Se2 104.18(9) . . ?
C23 P2 Se2 112.97(10) . . ?
C29 P2 Se2 111.07(11) . . ?
N1 P2 Er1 42.66(9) . . ?
C23 P2 Er1 123.78(9) . . ?
C29 P2 Er1 127.62(11) . . ?
Se2 P2 Er1 61.57(2) . . ?
P2 N1 P1 138.96(16) . . ?
P2 N1 Er1 110.58(12) . . ?
P1 N1 Er1 110.25(12) . . ?
C2 C1 C5 107.1(3) . . ?
C1 C2 C3 108.4(3) . . ?
C4 C3 C2 108.3(3) . . ?
C5 C4 C3 107.9(3) . . ?
C4 C5 C1 108.3(3) . . ?
C7 C6 C10 107.9(3) . . ?
C6 C7 C8 108.0(3) . . ?
C7 C8 C9 108.2(3) . . ?
C10 C9 C8 107.3(3) . . ?
C9 C10 C6 108.6(3) . . ?
C12 C11 C16 119.3(3) . . ?
C12 C11 P1 118.9(2) . . ?
C16 C11 P1 121.6(2) . . ?
C11 C12 C13 120.5(3) . . ?
C14 C13 C12 120.0(4) . . ?
C13 C14 C15 120.3(3) . . ?
C14 C15 C16 120.2(3) . . ?
C15 C16 C11 119.8(3) . . ?
C18 C17 C22 118.9(3) . . ?
C18 C17 P1 121.9(2) . . ?
C22 C17 P1 119.1(2) . . ?
C19 C18 C17 120.7(3) . . ?
C20 C19 C18 120.0(3) . . ?
C19 C20 C21 120.2(3) . . ?
C22 C21 C20 120.1(3) . . ?
C21 C22 C17 120.1(3) . . ?
C24 C23 C28 118.8(3) . . ?
C24 C23 P2 121.9(2) . . ?
C28 C23 P2 119.3(2) . . ?
C25 C24 C23 120.0(3) . . ?
C24 C25 C26 120.4(3) . . ?
C27 C26 C25 120.3(3) . . ?
C26 C27 C28 119.8(3) . . ?
C27 C28 C23 120.6(3) . . ?
C30 C29 C34 119.4(3) . . ?
C30 C29 P2 118.9(3) . . ?
C34 C29 P2 121.4(2) . . ?
C29 C30 C31 119.5(4) . . ?
C32 C31 C30 120.1(4) . . ?
C31 C32 C33 120.9(4) . . ?
C32 C33 C34 120.0(4) . . ?
C33 C34 C29 120.1(3) . . ?

loop_
_geom_bond_atom_site_label_1
_geom_bond_atom_site_label_2
_geom_bond_distance
_geom_bond_site_symmetry_2
_geom_bond_publ_flag
Er1 N1 2.446(2) . ?
Er1 Se2 3.0198(8) . ?
Er1 Se1 3.0374(6) . ?
Er1 P1 3.3763(10) . ?
Er1 P2 3.3793(10) . ?
Se1 P1 2.1348(9) . ?
Se2 P2 2.1450(9) . ?
P1 N1 1.630(2) . ?
P1 C11 1.805(3) . ?
P1 C17 1.816(3) . ?
P2 N1 1.625(2) . ?
P2 C23 1.804(3) . ?
P2 C29 1.823(3) . ?
C1 C2 1.402(5) . ?
C1 C5 1.408(5) . ?
C2 C3 1.392(6) . ?
C3 C4 1.396(5) . ?
C4 C5 1.394(5) . ?
C6 C7 1.377(6) . ?
C6 C10 1.398(5) . ?
C7 C8 1.395(6) . ?
C8 C9 1.398(6) . ?
C9 C10 1.382(5) . ?
C11 C12 1.399(4) . ?
C11 C16 1.391(4) . ?
C12 C13 1.384(5) . ?
C13 C14 1.379(6) . ?
C14 C15 1.384(6) . ?
C15 C16 1.395(5) . ?
C17 C18 1.394(4) . ?
C17 C22 1.401(4) . ?
C18 C19 1.388(4) . ?
C19 C20 1.380(5) . ?
C20 C21 1.390(5) . ?
C21 C22 1.390(5) . ?
C23 C24 1.402(4) . ?
C23 C28 1.399(4) . ?
C24 C25 1.389(4) . ?
C25 C26 1.383(4) . ?
C26 C27 1.381(4) . ?
C27 C28 1.392(4) . ?
C29 C30 1.396(5) . ?
C29 C34 1.402(5) . ?
C30 C31 1.405(5) . ?
C31 C32 1.372(6) . ?
C32 C33 1.378(6) . ?
C33 C34 1.390(5) . ?

_journal_paper_doi 10.1021/ic990889o
